data_7158019
loop_
_publ_author_name
'Zhuang, Shi-Yi'
'Tang, Yong-Xing'
'Chen, Xiang-Long'
'Wu, Yan-Dong'
'Wu, An-Xin'

_publ_section_title
;
 I<sub>2</sub>-DMSO mediated oxidative amidation of methyl ketones with
 anthranils for the synthesis of \a-ketoamides.
;
_journal_issue 19
_journal_name_full 'Organic &amp; biomolecular chemistry'
_journal_page_first 4258
_journal_page_last 4262
_journal_paper_doi 10.1039/d1ob00468a
_journal_volume 19
_journal_year 2021
_chemical_formula_sum 'C15 H10 I N O3'
_chemical_formula_weight 379.14
_space_group_crystal_system orthorhombic
_space_group_IT_number 61
_space_group_name_Hall '-P 2ac 2ab'
_space_group_name_H-M_alt 'P b c a'
_atom_sites_solution_hydrogens geom
_audit_creation_method SHELXL-2014/7
_audit_update_record
;
2020-08-30 deposited with the CCDC.	2021-04-13 downloaded from the CCDC.
;
_cell_angle_alpha 90
_cell_angle_beta 90
_cell_angle_gamma 90
_cell_formula_units_Z 8
_cell_length_a 7.7449(12)
_cell_length_b 16.862(3)
_cell_length_c 21.490(3)
_cell_measurement_reflns_used 4626
_cell_measurement_temperature 273(2)
_cell_measurement_theta_max 23.03
_cell_measurement_theta_min 2.60
_cell_volume 2806.5(8)
_computing_structure_refinement 'SHELXL-2014/7 (Sheldrick, 2014)'
_diffrn_ambient_temperature 273(2)
_diffrn_measured_fraction_theta_full 0.998
_diffrn_measured_fraction_theta_max 0.996
_diffrn_measurement_device_type CCD
_diffrn_radiation_type MoK\a
_diffrn_radiation_wavelength 0.71073
_diffrn_reflns_av_R_equivalents 0.0484
_diffrn_reflns_av_unetI/netI 0.0339
_diffrn_reflns_Laue_measured_fraction_full 0.998
_diffrn_reflns_Laue_measured_fraction_max 0.996
_diffrn_reflns_limit_h_max 10
_diffrn_reflns_limit_h_min -11
_diffrn_reflns_limit_k_max 23
_diffrn_reflns_limit_k_min -24
_diffrn_reflns_limit_l_max 30
_diffrn_reflns_limit_l_min -30
_diffrn_reflns_number 27931
_diffrn_reflns_point_group_measured_fraction_full 0.998
_diffrn_reflns_point_group_measured_fraction_max 0.996
_diffrn_reflns_theta_full 25.242
_diffrn_reflns_theta_max 30.659
_diffrn_reflns_theta_min 1.895
_exptl_absorpt_coefficient_mu 2.288
_exptl_absorpt_correction_type multi-scan
_exptl_absorpt_process_details sadabs
_exptl_crystal_colour colorless
_exptl_crystal_density_diffrn 1.795
_exptl_crystal_description Block
_exptl_crystal_F_000 1472
_exptl_crystal_size_max 0.220
_exptl_crystal_size_mid 0.200
_exptl_crystal_size_min 0.180
_exptl_transmission_factor_max 0.864
_exptl_transmission_factor_min 0.864
_refine_diff_density_max 0.750
_refine_diff_density_min -0.809
_refine_diff_density_rms 0.074
_refine_ls_extinction_method none
_refine_ls_goodness_of_fit_ref 0.992
_refine_ls_hydrogen_treatment constr
_refine_ls_matrix_type full
_refine_ls_number_parameters 181
_refine_ls_number_reflns 4317
_refine_ls_number_restraints 0
_refine_ls_restrained_S_all 0.992
_refine_ls_R_factor_all 0.0835
_refine_ls_R_factor_gt 0.0398
_refine_ls_shift/su_max 0.001
_refine_ls_shift/su_mean 0.000
_refine_ls_structure_factor_coef Fsqd
_refine_ls_weighting_details 'w=1/[\s^2^(Fo^2^)+(0.0594P)^2^+1.8952P] where P=(Fo^2^+2Fc^2^)/3'
_refine_ls_weighting_scheme calc
_refine_ls_wR_factor_gt 0.1079
_refine_ls_wR_factor_ref 0.1349
_reflns_Friedel_coverage 0.000
_reflns_number_gt 2430
_reflns_number_total 4317
_reflns_threshold_expression 'I > 2\s(I)'
_cod_data_source_file d1ob00468a2.cif
_cod_data_source_block 1_a
_cod_depositor_comments 'Adding full bibliography for 7158019.cif.'
_cod_original_cell_volume 2806.3(7)
_cod_database_code 7158019
_shelx_shelxl_version_number 2014/7
_shelx_space_group_comment
;
The symmetry employed for this shelxl refinement is uniquely defined
by the following loop, which should always be used as a source of
symmetry information in preference to the above space-group names.
They are only intended as comments.
;
_shelx_estimated_absorpt_t_min 0.633
_shelx_estimated_absorpt_t_max 0.684

loop_
_space_group_symop_operation_xyz
'x, y, z'
'-x+1/2, -y, z+1/2'
'-x, y+1/2, -z+1/2'
'x+1/2, -y+1/2, -z'
'-x, -y, -z'
'x-1/2, y, -z-1/2'
'x, -y-1/2, z-1/2'
'-x-1/2, y-1/2, z'

loop_
_atom_site_label
_atom_site_type_symbol
_atom_site_fract_x
_atom_site_fract_y
_atom_site_fract_z
_atom_site_U_iso_or_equiv
_atom_site_adp_type
_atom_site_occupancy
_atom_site_site_symmetry_order
_atom_site_calc_flag
_atom_site_refinement_flags_posn
_atom_site_refinement_flags_adp
_atom_site_refinement_flags_occupancy
_atom_site_disorder_assembly
_atom_site_disorder_group
C1 C 0.1055(5) 0.5855(2) 0.67895(16) 0.0557(9) Uani 1 1 d . . . . .
H1 H 0.1924 0.5708 0.7065 0.067 Uiso 1 1 calc R U . . .
C2 C -0.0325(5) 0.6303(2) 0.69946(18) 0.0617(9) Uani 1 1 d . . . . .
H2 H -0.0375 0.6463 0.7408 0.074 Uiso 1 1 calc R U . . .
C3 C -0.1630(6) 0.6515(3) 0.6591(2) 0.0707(11) Uani 1 1 d . . . . .
H3 H -0.2550 0.6821 0.6732 0.085 Uiso 1 1 calc R U . . .
C4 C -0.1571(6) 0.6273(3) 0.5980(2) 0.0750(11) Uani 1 1 d . . . . .
H4 H -0.2466 0.6404 0.5710 0.090 Uiso 1 1 calc R U . . .
C5 C -0.0194(5) 0.5841(2) 0.57689(17) 0.0627(10) Uani 1 1 d . . . . .
H5 H -0.0151 0.5691 0.5353 0.075 Uiso 1 1 calc R U . . .
C6 C 0.1138(5) 0.5623(2) 0.61658(15) 0.0509(8) Uani 1 1 d . . . . .
C7 C 0.2553(5) 0.5133(2) 0.58993(17) 0.0560(9) Uani 1 1 d . . . . .
C8 C 0.4205(5) 0.4932(2) 0.62668(16) 0.0560(8) Uani 1 1 d . . . . .
C9 C 0.6807(5) 0.41124(19) 0.61239(14) 0.0470(7) Uani 1 1 d . . . . .
C10 C 0.7654(5) 0.4315(2) 0.66700(15) 0.0542(9) Uani 1 1 d . . . . .
H10 H 0.7179 0.4694 0.6934 0.065 Uiso 1 1 calc R U . . .
C11 C 0.9197(5) 0.3957(2) 0.68229(16) 0.0565(9) Uani 1 1 d . . . . .
H11 H 0.9742 0.4091 0.7194 0.068 Uiso 1 1 calc R U . . .
C12 C 0.9946(5) 0.3402(2) 0.64353(17) 0.0523(8) Uani 1 1 d . . . . .
C13 C 0.9119(5) 0.3205(2) 0.58911(16) 0.0570(9) Uani 1 1 d . . . . .
H13 H 0.9621 0.2835 0.5626 0.068 Uiso 1 1 calc R U . . .
C14 C 0.7556(5) 0.3544(2) 0.57289(16) 0.0512(8) Uani 1 1 d . . . . .
C15 C 0.6764(7) 0.3270(3) 0.51473(19) 0.0730(11) Uani 1 1 d . . . . .
H15 H 0.7391 0.2903 0.4916 0.088 Uiso 1 1 calc R U . . .
I1 I 1.22842(4) 0.28482(2) 0.66641(2) 0.07336(15) Uani 1 1 d . . . . .
N1 N 0.5242(4) 0.44557(16) 0.59442(13) 0.0526(7) Uani 1 1 d . . . . .
H1A H 0.4902 0.4343 0.5574 0.063 Uiso 1 1 calc R U . . .
O1 O 0.2466(4) 0.4881(3) 0.53725(15) 0.0893(11) Uani 1 1 d . . . . .
O2 O 0.4492(5) 0.5181(3) 0.67824(14) 0.1035(13) Uani 1 1 d . . . . .
O3 O 0.5399(4) 0.3468(2) 0.49382(14) 0.0858(10) Uani 1 1 d . . . . .

loop_
_atom_site_aniso_label
_atom_site_aniso_U_11
_atom_site_aniso_U_22
_atom_site_aniso_U_33
_atom_site_aniso_U_23
_atom_site_aniso_U_13
_atom_site_aniso_U_12
C1 0.058(2) 0.061(2) 0.0485(18) 0.0022(16) 0.0012(15) -0.0081(17)
C2 0.060(2) 0.070(2) 0.055(2) -0.0009(18) 0.0130(17) -0.0023(19)
C3 0.065(3) 0.071(3) 0.077(3) 0.004(2) 0.010(2) 0.010(2)
C4 0.066(3) 0.084(3) 0.075(3) 0.011(2) -0.010(2) 0.011(2)
C5 0.068(3) 0.068(2) 0.052(2) 0.0036(18) -0.0096(18) 0.001(2)
C6 0.056(2) 0.0489(18) 0.0478(18) 0.0007(14) -0.0013(15) -0.0070(16)
C7 0.064(2) 0.057(2) 0.047(2) -0.0064(16) -0.0070(15) 0.0010(17)
C8 0.061(2) 0.057(2) 0.0505(19) -0.0105(16) -0.0042(16) 0.0047(17)
C9 0.056(2) 0.0447(17) 0.0405(16) 0.0004(13) 0.0049(14) -0.0060(14)
C10 0.065(2) 0.053(2) 0.0443(17) -0.0077(15) 0.0015(15) -0.0004(16)
C11 0.064(2) 0.062(2) 0.0427(17) -0.0012(16) -0.0051(15) -0.0040(18)
C12 0.058(2) 0.0455(17) 0.0530(18) 0.0036(15) -0.0001(16) -0.0039(16)
C13 0.068(2) 0.0497(19) 0.0534(19) -0.0081(16) 0.0054(17) 0.0015(17)
C14 0.060(2) 0.0477(18) 0.0456(17) -0.0071(14) 0.0017(14) -0.0015(15)
C15 0.082(3) 0.078(3) 0.059(2) -0.026(2) -0.003(2) 0.006(2)
I1 0.0692(2) 0.0715(2) 0.0794(2) 0.00752(13) -0.00749(13) 0.00948(13)
N1 0.0587(18) 0.0567(16) 0.0424(14) -0.0112(13) -0.0039(12) 0.0019(14)
O1 0.088(2) 0.125(3) 0.0553(17) -0.0329(18) -0.0208(14) 0.0344(18)
O2 0.092(3) 0.145(3) 0.0736(19) -0.059(2) -0.0304(17) 0.053(2)
O3 0.082(2) 0.103(2) 0.0728(18) -0.0372(17) -0.0254(16) 0.0187(18)

loop_
_atom_type_symbol
_atom_type_description
_atom_type_scat_dispersion_real
_atom_type_scat_dispersion_imag
_atom_type_scat_source
C C 0.0033 0.0016 'International Tables Vol C Tables 4.2.6.8 and 6.1.1.4'
H H 0.0000 0.0000 'International Tables Vol C Tables 4.2.6.8 and 6.1.1.4'
N N 0.0061 0.0033 'International Tables Vol C Tables 4.2.6.8 and 6.1.1.4'
O O 0.0106 0.0060 'International Tables Vol C Tables 4.2.6.8 and 6.1.1.4'
I I -0.4742 1.8119 'International Tables Vol C Tables 4.2.6.8 and 6.1.1.4'

loop_
_geom_angle_atom_site_label_1
_geom_angle_atom_site_label_2
_geom_angle_atom_site_label_3
_geom_angle
_geom_angle_site_symmetry_1
_geom_angle_site_symmetry_3
_geom_angle_publ_flag
C2 C1 C6 119.6(4) . . ?
C2 C1 H1 120.2 . . ?
C6 C1 H1 120.2 . . ?
C3 C2 C1 120.5(4) . . ?
C3 C2 H2 119.7 . . ?
C1 C2 H2 119.7 . . ?
C4 C3 C2 120.0(4) . . ?
C4 C3 H3 120.0 . . ?
C2 C3 H3 120.0 . . ?
C5 C4 C3 120.0(4) . . ?
C5 C4 H4 120.0 . . ?
C3 C4 H4 120.0 . . ?
C4 C5 C6 121.1(4) . . ?
C4 C5 H5 119.4 . . ?
C6 C5 H5 119.4 . . ?
C5 C6 C1 118.8(4) . . ?
C5 C6 C7 117.3(3) . . ?
C1 C6 C7 124.0(3) . . ?
O1 C7 C6 121.0(3) . . ?
O1 C7 C8 116.6(3) . . ?
C6 C7 C8 122.4(3) . . ?
O2 C8 N1 125.3(4) . . ?
O2 C8 C7 123.2(3) . . ?
N1 C8 C7 111.5(3) . . ?
C10 C9 N1 122.8(3) . . ?
C10 C9 C14 118.9(3) . . ?
N1 C9 C14 118.3(3) . . ?
C11 C10 C9 120.2(3) . . ?
C11 C10 H10 119.9 . . ?
C9 C10 H10 119.9 . . ?
C10 C11 C12 121.2(3) . . ?
C10 C11 H11 119.4 . . ?
C12 C11 H11 119.4 . . ?
C13 C12 C11 118.8(4) . . ?
C13 C12 I1 119.6(3) . . ?
C11 C12 I1 121.6(3) . . ?
C12 C13 C14 121.5(3) . . ?
C12 C13 H13 119.3 . . ?
C14 C13 H13 119.3 . . ?
C13 C14 C9 119.4(3) . . ?
C13 C14 C15 116.7(3) . . ?
C9 C14 C15 123.9(4) . . ?
O3 C15 C14 127.0(4) . . ?
O3 C15 H15 116.5 . . ?
C14 C15 H15 116.5 . . ?
C8 N1 C9 129.0(3) . . ?
C8 N1 H1A 115.5 . . ?
C9 N1 H1A 115.5 . . ?

loop_
_geom_bond_atom_site_label_1
_geom_bond_atom_site_label_2
_geom_bond_distance
_geom_bond_site_symmetry_2
_geom_bond_publ_flag
C1 C2 1.382(5) . ?
C1 C6 1.397(5) . ?
C1 H1 0.9300 . ?
C2 C3 1.379(6) . ?
C2 H2 0.9300 . ?
C3 C4 1.376(6) . ?
C3 H3 0.9300 . ?
C4 C5 1.369(6) . ?
C4 H4 0.9300 . ?
C5 C6 1.389(5) . ?
C5 H5 0.9300 . ?
C6 C7 1.487(5) . ?
C7 O1 1.211(4) . ?
C7 C8 1.542(5) . ?
C8 O2 1.205(4) . ?
C8 N1 1.331(4) . ?
C9 C10 1.387(5) . ?
C9 N1 1.398(5) . ?
C9 C14 1.405(5) . ?
C10 C11 1.379(6) . ?
C10 H10 0.9300 . ?
C11 C12 1.380(5) . ?
C11 H11 0.9300 . ?
C12 C13 1.374(5) . ?
C12 I1 2.096(4) . ?
C13 C14 1.383(5) . ?
C13 H13 0.9300 . ?
C14 C15 1.467(5) . ?
C15 O3 1.197(5) . ?
C15 H15 0.9300 . ?
N1 H1A 0.8600 . ?

loop_
_geom_torsion_atom_site_label_1
_geom_torsion_atom_site_label_2
_geom_torsion_atom_site_label_3
_geom_torsion_atom_site_label_4
_geom_torsion
_geom_torsion_site_symmetry_1
_geom_torsion_site_symmetry_2
_geom_torsion_site_symmetry_3
_geom_torsion_site_symmetry_4
_geom_torsion_publ_flag
C6 C1 C2 C3 0.8(6) . . . . ?
C1 C2 C3 C4 0.6(7) . . . . ?
C2 C3 C4 C5 -1.7(7) . . . . ?
C3 C4 C5 C6 1.5(7) . . . . ?
C4 C5 C6 C1 -0.1(6) . . . . ?
C4 C5 C6 C7 178.2(4) . . . . ?
C2 C1 C6 C5 -1.0(5) . . . . ?
C2 C1 C6 C7 -179.2(4) . . . . ?
C5 C6 C7 O1 -6.1(6) . . . . ?
C1 C6 C7 O1 172.1(4) . . . . ?
C5 C6 C7 C8 172.8(3) . . . . ?
C1 C6 C7 C8 -9.0(6) . . . . ?
O1 C7 C8 O2 176.1(5) . . . . ?
C6 C7 C8 O2 -2.8(6) . . . . ?
O1 C7 C8 N1 -4.2(5) . . . . ?
C6 C7 C8 N1 176.9(3) . . . . ?
N1 C9 C10 C11 -179.9(3) . . . . ?
C14 C9 C10 C11 -0.6(5) . . . . ?
C9 C10 C11 C12 1.1(6) . . . . ?
C10 C11 C12 C13 -0.5(5) . . . . ?
C10 C11 C12 I1 -179.7(3) . . . . ?
C11 C12 C13 C14 -0.5(5) . . . . ?
I1 C12 C13 C14 178.6(3) . . . . ?
C12 C13 C14 C9 0.9(5) . . . . ?
C12 C13 C14 C15 -178.1(4) . . . . ?
C10 C9 C14 C13 -0.4(5) . . . . ?
N1 C9 C14 C13 179.0(3) . . . . ?
C10 C9 C14 C15 178.6(4) . . . . ?
N1 C9 C14 C15 -2.1(5) . . . . ?
C13 C14 C15 O3 177.2(5) . . . . ?
C9 C14 C15 O3 -1.8(7) . . . . ?
O2 C8 N1 C9 3.0(7) . . . . ?
C7 C8 N1 C9 -176.7(3) . . . . ?
C10 C9 N1 C8 -8.9(6) . . . . ?
C14 C9 N1 C8 171.8(4) . . . . ?
